data_2022727
loop_
_publ_author_name
'Akiyama, Yukihito'
'Suzuki, Soma'
'Suda, Shintaro'
'Takiguchi, Yuji'
'Nakane, Daisuke'
'Akitsu, Takashiro'

_publ_section_title
;
 Crystal structure and Hirshfeld surface analysis of
 mono/bis-(aqua-&#x3ba;<i>O</i>)[<i>N</i>-(2-oxido-benzyl-idene)valinato-&#x3ba;<sup>3</sup>
 <i>O</i>,<i>N</i>,<i>O</i>']copper(II): dimeric Schiff base copper(II)
 complexes having different numbers of coordinated water mol-ecules.
;
_journal_coeditor_code EX2068
_journal_issue 'Pt 4'
_journal_name_full 'Acta crystallographica. Section E, Crystallographic communications'
_journal_page_first 361
_journal_page_last 366
_journal_paper_doi 10.1107/S2056989023002487
_journal_volume 79
_journal_year 2023
_chemical_absolute_configuration syn
_chemical_formula_iupac '[Cu (C12 H13 N2 O3) (H2 O1)2], [Cu (C12 H13 N2 O3) (H2 O1)]'
_chemical_formula_moiety 'C12 H17 Cu1 N2 O5, C12 H15 Cu1 N2 O4'
_chemical_formula_sum 'C24 H32 Cu2 N4 O9'
_chemical_formula_weight 619.59
_chemical_name_systematic
Bis(aqua-\k<i>O</i>)[<i>N</i>-(2-oxidobenzylidene)valinato-\k^3^<i>O</i>,<i>N</i>,<i>O</i>']copper(II)--(aqua-\k<i>O</i>)[<i>N</i>-(2-oxidobenzylidene)valinato-\k^3^<i>O</i>,<i>N</i>,<i>O</i>']copper(II)
_space_group_crystal_system orthorhombic
_space_group_IT_number 19
_space_group_name_Hall 'P 2ac 2ab'
_space_group_name_H-M_alt 'P 21 21 21'
_atom_sites_solution_hydrogens mixed
_cell_angle_alpha 90
_cell_angle_beta 90
_cell_angle_gamma 90
_cell_formula_units_Z 4
_cell_length_a 5.2966(3)
_cell_length_b 15.8698(10)
_cell_length_c 29.5216(16)
_cell_measurement_reflns_used 9895
_cell_measurement_temperature 173.(2)
_cell_measurement_theta_max 31.0880
_cell_measurement_theta_min 2.4266
_cell_volume 2481.5(2)
_computing_cell_refinement
;
SAINT V8.40B (Bruker, 2019)
;
_computing_data_reduction
;
SAINT V8.40B (Bruker, 2019)
;
_computing_molecular_graphics
;
<i>ShelXle</i> (H\"ubschle et al., 2011)
;
_computing_structure_refinement
;
<i>SHELXL2018/3</i> (Sheldrick, 2015b)
;
_computing_structure_solution
;
<i>SHELXT2018/2</i> (Sheldrick, 2015a)
;
_diffrn_ambient_temperature 173.(2)
_diffrn_detector_area_resol_mean 7.3910
_diffrn_measured_fraction_theta_full 0.993
_diffrn_measured_fraction_theta_max 0.892
_diffrn_measurement_device_type 'Bruker D8 QUEST'
_diffrn_measurement_method '\f and \w scans'
_diffrn_radiation_type MoK\a
_diffrn_radiation_wavelength 0.71073
_diffrn_reflns_av_R_equivalents 0.0358
_diffrn_reflns_av_unetI/netI 0.0391
_diffrn_reflns_limit_h_max 7
_diffrn_reflns_limit_h_min -7
_diffrn_reflns_limit_k_max 22
_diffrn_reflns_limit_k_min -22
_diffrn_reflns_limit_l_max 40
_diffrn_reflns_limit_l_min -40
_diffrn_reflns_number 31718
_diffrn_reflns_theta_full 25.00
_diffrn_reflns_theta_max 31.36
_diffrn_reflns_theta_min 2.44
_exptl_absorpt_coefficient_mu 1.771
_exptl_absorpt_correction_T_max 0.72
_exptl_absorpt_correction_T_min 0.46
_exptl_absorpt_correction_type multi-scan
_exptl_absorpt_process_details
;
(SADABS; Krause <i>et al.</i>,  2015)
;
_exptl_crystal_colour green
_exptl_crystal_density_diffrn 1.658
_exptl_crystal_density_method 'not measured'
_exptl_crystal_description prism
_exptl_crystal_F_000 1280
_exptl_crystal_size_max 0.300
_exptl_crystal_size_mid 0.300
_exptl_crystal_size_min 0.200
_refine_diff_density_max 0.281
_refine_diff_density_min -0.309
_refine_ls_abs_structure_details
;
Flack <i>x</i> determined using 2499 quotients
[(<i>I</i>^+^)-(<i>I</i>^-^)]/[(<i>I</i>^+^)+(<i>I</i>^-^)]
(Parsons <i>et al.</i>,  2013)
;
_refine_ls_abs_structure_Flack 0.011(4)
_refine_ls_extinction_method none
_refine_ls_goodness_of_fit_ref 1.038
_refine_ls_hydrogen_treatment mixed
_refine_ls_matrix_type full
_refine_ls_number_parameters 358
_refine_ls_number_reflns 6889
_refine_ls_number_restraints 6
_refine_ls_restrained_S_all 1.082
_refine_ls_R_factor_all 0.0254
_refine_ls_R_factor_gt 0.0235
_refine_ls_shift/su_max 0.005
_refine_ls_shift/su_mean 0.000
_refine_ls_structure_factor_coef Fsqd
_refine_ls_weighting_details 'w=1/[\s^2^(Fo^2^)+(0.0222P)^2^+0.2409P] where P=(Fo^2^+2Fc^2^)/3'
_refine_ls_weighting_scheme calc
_refine_ls_wR_factor_gt 0.0519
_refine_ls_wR_factor_ref 0.0525
_reflns_number_gt 6586
_reflns_number_total 6889
_reflns_threshold_expression 'I > 2\s(I)'
_cod_data_source_file ex2068sup1.cif
_cod_data_source_block I
_cod_depositor_comments 'Adding full bibliography for 2022727.cif.'
_cod_database_code 2022727
_cod_database_fobs_code 2022727

loop_
_space_group_symop_operation_xyz
'x, y, z'
'-x+1/2, -y, z+1/2'
'-x, y+1/2, -z+1/2'
'x+1/2, -y+1/2, -z'

loop_
_atom_site_type_symbol
_atom_site_label
_atom_site_fract_x
_atom_site_fract_y
_atom_site_fract_z
_atom_site_U_iso_or_equiv
_atom_site_adp_type
_atom_site_calc_flag
_atom_site_occupancy
_atom_site_disorder_assembly
_atom_site_disorder_group
Cu Cu1 0.11262(5) 0.88425(2) 0.63867(2) 0.01477(6) Uani d 1 . .
O O1 0.3595(3) 0.83347(9) 0.67629(5) 0.0192(3) Uani d 1 . .
N N1 -0.0502(3) 0.94302(10) 0.68746(6) 0.0143(3) Uani d 1 . .
C C1 0.3607(4) 0.83347(12) 0.72030(7) 0.0161(4) Uani d 1 . .
O O2 0.2196(3) 0.82454(11) 0.58489(5) 0.0196(3) Uani d 1 . .
H H2A 0.244(5) 0.8586(12) 0.5641(8) 0.029 Uiso calc 1 . .
H H2B 0.302(7) 0.788(2) 0.5828(10) 0.037(9) Uiso d 1 . .
Cu Cu2 1.10130(5) 0.59080(2) 0.52618(2) 0.01400(6) Uani d 1 . .
N N2 0.9488(3) 0.52729(10) 0.57450(6) 0.0142(3) Uani d 1 . .
C C2 0.5531(4) 0.78889(14) 0.74338(8) 0.0207(4) Uani d 1 . .
H H2 0.678688 0.760457 0.726235 0.025 Uiso calc 1 . .
O O3 -0.1792(3) 0.92508(10) 0.60406(5) 0.0200(3) Uani d 1 . .
C C3 0.5636(4) 0.78553(14) 0.78973(8) 0.0238(5) Uani d 1 . .
H H3 0.696009 0.754944 0.803896 0.029 Uiso calc 1 . .
C C4 0.3851(5) 0.82577(14) 0.81637(7) 0.0256(5) Uani d 1 . .
H H4 0.393972 0.823083 0.848482 0.031 Uiso calc 1 . .
O O4 -0.5423(3) 0.99473(11) 0.61129(5) 0.0260(4) Uani d 1 . .
O O5 1.3524(3) 0.50427(9) 0.51440(5) 0.0180(3) Uani d 1 . .
C C5 0.1956(5) 0.86955(14) 0.79529(7) 0.0229(5) Uani d 1 . .
H H5 0.070134 0.896356 0.813204 0.027 Uiso calc 1 . .
C C6 0.1819(4) 0.87587(13) 0.74778(7) 0.0173(4) Uani d 1 . .
O O6 1.2451(3) 0.65830(10) 0.47779(5) 0.0213(3) Uani d 1 . .
H H6 1.255(6) 0.6333(13) 0.4577(9) 0.032 Uiso calc 1 . .
H H10 1.268(5) 0.7058(17) 0.4757(9) 0.021(7) Uiso d 1 . .
C C7 -0.0186(4) 0.92620(12) 0.72964(7) 0.0169(4) Uani d 1 . .
H H7 -0.137447 0.948897 0.750431 0.02 Uiso calc 1 . .
O O7 0.8331(3) 0.67403(9) 0.54208(5) 0.0169(3) Uani d 1 . .
O O8 0.4592(3) 0.67902(10) 0.57700(5) 0.0233(4) Uani d 1 . .
C C8 -0.2649(4) 0.99514(13) 0.67389(7) 0.0147(4) Uani d 1 . .
H H8 -0.40969 0.983539 0.694712 0.018 Uiso calc 1 . .
C C9 -0.2066(4) 1.09107(13) 0.67467(7) 0.0175(4) Uani d 1 . .
H H9 -0.369691 1.120986 0.668994 0.021 Uiso calc 1 . .
O O9 0.7962(3) 0.54667(10) 0.47266(5) 0.0199(3) Uani d 1 . .
H H11 0.639(4) 0.5298(17) 0.4845(9) 0.036(8) Uiso d 1 . .
C C10 -0.1127(5) 1.11970(13) 0.72084(7) 0.0257(5) Uani d 1 . .
H H10A 0.052137 1.094098 0.726988 0.039 Uiso calc 1 . .
H H10B -0.233321 1.102247 0.744205 0.039 Uiso calc 1 . .
H H10C -0.09647 1.181214 0.721102 0.039 Uiso calc 1 . .
C C11 -0.0264(5) 1.11791(15) 0.63772(8) 0.0302(5) Uani d 1 . .
H H11A -0.095199 1.101598 0.608178 0.045 Uiso calc 1 . .
H H11B 0.137196 1.090352 0.642289 0.045 Uiso calc 1 . .
H H11C -0.004356 1.179195 0.638722 0.045 Uiso calc 1 . .
C C12 -0.3387(4) 0.96951(13) 0.62616(7) 0.0177(4) Uani d 1 . .
H H12 0.888(6) 0.5219(18) 0.4458(9) 0.083(13) Uiso d 1 . .
C C13 1.3597(4) 0.42803(12) 0.53182(7) 0.0152(4) Uani d 1 . .
C C14 1.5490(4) 0.37100(13) 0.51776(8) 0.0218(5) Uani d 1 . .
H H14 1.667897 0.388197 0.495506 0.026 Uiso calc 1 . .
C C15 1.5648(4) 0.29095(14) 0.53564(8) 0.0225(5) Uani d 1 . .
H H15 1.694644 0.254278 0.525437 0.027 Uiso calc 1 . .
C C16 1.3961(5) 0.26255(13) 0.56815(7) 0.0234(4) Uani d 1 . .
H H16 1.40961 0.207391 0.580411 0.028 Uiso calc 1 . .
C C17 1.2097(5) 0.31627(13) 0.58204(7) 0.0213(5) Uani d 1 . .
H H17 1.090484 0.29721 0.603799 0.026 Uiso calc 1 . .
C C18 1.1888(4) 0.39903(12) 0.56511(7) 0.0154(4) Uani d 1 . .
C C19 0.9900(4) 0.44974(13) 0.58356(7) 0.0169(4) Uani d 1 . .
H H19 0.878687 0.423325 0.604428 0.02 Uiso calc 1 . .
C C20 0.7350(4) 0.56826(13) 0.59688(7) 0.0150(4) Uani d 1 . .
H H20 0.587525 0.528907 0.596481 0.018 Uiso calc 1 . .
C C21 0.7975(4) 0.59083(14) 0.64687(7) 0.0186(4) Uani d 1 . .
H H21 0.913474 0.546104 0.658543 0.022 Uiso calc 1 . .
C C22 0.5643(5) 0.58942(17) 0.67622(8) 0.0289(5) Uani d 1 . .
H H22A 0.446763 0.633181 0.666033 0.043 Uiso calc 1 . .
H H22B 0.611852 0.600033 0.707791 0.043 Uiso calc 1 . .
H H22C 0.482905 0.534139 0.6739 0.043 Uiso calc 1 . .
C C23 0.9366(5) 0.67446(15) 0.65091(8) 0.0248(5) Uani d 1 . .
H H23A 1.075345 0.676035 0.62896 0.037 Uiso calc 1 . .
H H23B 1.004679 0.680335 0.681614 0.037 Uiso calc 1 . .
H H23C 0.819359 0.720835 0.644748 0.037 Uiso calc 1 . .
C C24 0.6677(4) 0.64671(13) 0.56966(7) 0.0150(4) Uani d 1 . .

loop_
_atom_site_aniso_label
_atom_site_aniso_U_11
_atom_site_aniso_U_22
_atom_site_aniso_U_33
_atom_site_aniso_U_12
_atom_site_aniso_U_13
_atom_site_aniso_U_23
Cu1 0.01555(12) 0.01609(11) 0.01265(11) 0.00322(11) -0.00113(10) -0.00101(8)
O1 0.0201(8) 0.0222(7) 0.0153(7) 0.0047(7) -0.0001(6) 0.0007(5)
N1 0.0144(8) 0.0138(8) 0.0149(8) 0.0019(7) -0.0025(6) -0.0010(6)
C1 0.0151(10) 0.0138(9) 0.0194(9) -0.0022(8) -0.0024(8) 0.0005(7)
O2 0.0259(8) 0.0170(7) 0.0160(7) 0.0069(7) 0.0024(6) 0.0013(6)
Cu2 0.01489(11) 0.01297(11) 0.01415(11) 0.00229(10) 0.00415(10) 0.00287(8)
N2 0.0142(8) 0.0140(8) 0.0145(8) 0.0030(7) 0.0020(6) 0.0010(6)
C2 0.0178(11) 0.0195(10) 0.0247(11) 0.0016(9) -0.0010(8) 0.0022(8)
O3 0.0200(7) 0.0238(8) 0.0161(7) 0.0059(6) -0.0036(6) -0.0054(6)
C3 0.0235(12) 0.0221(10) 0.0257(11) 0.0013(10) -0.0078(9) 0.0050(8)
C4 0.0328(12) 0.0271(11) 0.0168(10) 0.0003(12) -0.0061(10) 0.0025(8)
O4 0.0216(8) 0.0318(9) 0.0246(8) 0.0093(7) -0.0096(6) -0.0086(7)
O5 0.0176(8) 0.0147(6) 0.0217(7) 0.0011(6) 0.0051(6) 0.0040(5)
C5 0.0298(12) 0.0217(11) 0.0172(10) 0.0037(10) -0.0014(9) -0.0010(8)
C6 0.0200(10) 0.0164(9) 0.0155(9) -0.0004(9) -0.0034(8) 0.0000(8)
O6 0.0331(9) 0.0128(7) 0.0181(8) -0.0045(7) 0.0085(7) 0.0004(6)
C7 0.0194(10) 0.0138(9) 0.0174(10) 0.0015(8) 0.0005(8) -0.0022(7)
O7 0.0207(8) 0.0144(6) 0.0157(7) 0.0036(6) 0.0034(6) 0.0031(5)
O8 0.0227(8) 0.0216(8) 0.0256(8) 0.0093(7) 0.0066(6) 0.0032(6)
C8 0.0139(9) 0.0151(9) 0.0152(9) 0.0027(8) -0.0008(7) -0.0013(7)
C9 0.0186(9) 0.0136(9) 0.0203(10) 0.0018(9) -0.0011(8) -0.0001(8)
O9 0.0178(7) 0.0258(8) 0.0163(7) -0.0040(6) 0.0039(6) 0.0011(6)
C10 0.0297(12) 0.0191(10) 0.0282(11) -0.0009(11) -0.0040(11) -0.0054(8)
C11 0.0385(14) 0.0216(11) 0.0305(12) -0.0026(10) 0.0070(11) 0.0028(10)
C12 0.0177(11) 0.0158(9) 0.0197(10) 0.0006(8) -0.0019(8) -0.0028(7)
C13 0.0143(9) 0.0146(8) 0.0167(9) 0.0005(8) -0.0019(8) -0.0019(7)
C14 0.0182(11) 0.0182(10) 0.0289(11) 0.0015(8) 0.0049(8) -0.0014(8)
C15 0.0194(11) 0.0184(10) 0.0298(12) 0.0056(9) 0.0001(9) -0.0041(8)
C16 0.0309(11) 0.0143(9) 0.0249(10) 0.0044(11) -0.0035(11) 0.0004(8)
C17 0.0270(11) 0.0167(10) 0.0203(11) 0.0026(9) 0.0041(9) 0.0031(8)
C18 0.0178(9) 0.0139(9) 0.0146(9) 0.0020(8) -0.0001(7) 0.0008(7)
C19 0.0201(10) 0.0168(10) 0.0139(9) -0.0003(8) 0.0038(8) 0.0030(7)
C20 0.0144(9) 0.0157(9) 0.0150(9) 0.0024(8) 0.0040(7) 0.0007(7)
C21 0.0197(10) 0.0212(10) 0.0149(9) 0.0053(9) 0.0025(8) 0.0010(8)
C22 0.0291(13) 0.0383(13) 0.0192(10) -0.0018(12) 0.0094(9) -0.0006(9)
C23 0.0247(12) 0.0300(11) 0.0198(10) -0.0033(10) -0.0002(9) -0.0029(9)
C24 0.0161(10) 0.0151(9) 0.0137(9) 0.0018(8) -0.0006(7) -0.0018(7)

loop_
_atom_type_symbol
_atom_type_description
_atom_type_scat_dispersion_real
_atom_type_scat_dispersion_imag
_atom_type_scat_source
C C 0.0033 0.0016 'International Tables Vol C Tables 4.2.6.8 and 6.1.1.4'
H H 0.0000 0.0000 'International Tables Vol C Tables 4.2.6.8 and 6.1.1.4'
Cu Cu 0.3201 1.2651 'International Tables Vol C Tables 4.2.6.8 and 6.1.1.4'
N N 0.0061 0.0033 'International Tables Vol C Tables 4.2.6.8 and 6.1.1.4'
O O 0.0106 0.0060 'International Tables Vol C Tables 4.2.6.8 and 6.1.1.4'

loop_
_geom_angle_atom_site_label_1
_geom_angle_atom_site_label_2
_geom_angle_atom_site_label_3
_geom_angle_site_symmetry_1
_geom_angle_site_symmetry_3
_geom_angle
_geom_angle_publ_flag
O1 Cu1 N1 . . 94.40(7) ?
O1 Cu1 O2 . . 94.04(7) ?
N1 Cu1 O2 . . 170.16(7) ?
O1 Cu1 O3 . . 171.32(7) ?
N1 Cu1 O3 . . 82.90(7) ?
O2 Cu1 O3 . . 88.01(7) ?
C1 O1 Cu1 . . 126.10(14) ?
C7 N1 C8 . . 118.99(17) ?
C7 N1 Cu1 . . 124.59(15) ?
C8 N1 Cu1 . . 114.74(12) ?
O1 C1 C2 . . 119.00(19) ?
O1 C1 C6 . . 124.71(19) ?
C2 C1 C6 . . 116.29(19) ?
N2 Cu2 O6 . . 177.73(7) ?
N2 Cu2 O5 . . 92.86(6) ?
O6 Cu2 O5 . . 89.41(7) ?
N2 Cu2 O7 . . 82.74(6) ?
O6 Cu2 O7 . . 95.00(7) ?
O5 Cu2 O7 . . 175.60(6) ?
N2 Cu2 O9 . . 93.05(7) ?
O6 Cu2 O9 . . 86.56(7) ?
O5 Cu2 O9 . . 97.98(6) ?
O7 Cu2 O9 . . 82.34(6) ?
C19 N2 C20 . . 117.73(17) ?
C19 N2 Cu2 . . 126.01(15) ?
C20 N2 Cu2 . . 115.27(12) ?
C3 C2 C1 . . 122.0(2) ?
C12 O3 Cu1 . . 115.88(13) ?
C2 C3 C4 . . 121.4(2) ?
C5 C4 C3 . . 118.4(2) ?
C13 O5 Cu2 . . 126.88(13) ?
C4 C5 C6 . . 121.8(2) ?
C5 C6 C1 . . 120.1(2) ?
C5 C6 C7 . . 116.7(2) ?
C1 C6 C7 . . 123.11(18) ?
N1 C7 C6 . . 125.1(2) ?
C24 O7 Cu2 . . 114.52(12) ?
N1 C8 C12 . . 107.65(16) ?
N1 C8 C9 . . 113.31(17) ?
C12 C8 C9 . . 109.13(17) ?
C11 C9 C10 . . 110.89(19) ?
C11 C9 C8 . . 113.03(18) ?
C10 C9 C8 . . 111.79(17) ?
O4 C12 O3 . . 125.1(2) ?
O4 C12 C8 . . 118.02(18) ?
O3 C12 C8 . . 116.81(18) ?
O5 C13 C18 . . 123.56(18) ?
O5 C13 C14 . . 119.67(19) ?
C18 C13 C14 . . 116.76(18) ?
C15 C14 C13 . . 121.4(2) ?
C14 C15 C16 . . 121.7(2) ?
C17 C16 C15 . . 118.1(2) ?
C16 C17 C18 . . 122.1(2) ?
C17 C18 C13 . . 119.99(19) ?
C17 C18 C19 . . 116.49(19) ?
C13 C18 C19 . . 123.52(18) ?
N2 C19 C18 . . 125.9(2) ?
N2 C20 C24 . . 107.80(16) ?
N2 C20 C21 . . 111.48(17) ?
C24 C20 C21 . . 111.23(17) ?
C22 C21 C23 . . 111.35(19) ?
C22 C21 C20 . . 111.56(18) ?
C23 C21 C20 . . 112.23(17) ?
O8 C24 O7 . . 125.85(19) ?
O8 C24 C20 . . 117.06(18) ?
O7 C24 C20 . . 117.07(17) ?

loop_
_geom_bond_atom_site_label_1
_geom_bond_atom_site_label_2
_geom_bond_site_symmetry_2
_geom_bond_distance
_geom_bond_publ_flag
Cu1 O1 . 1.8955(15) yes
Cu1 N1 . 1.9205(16) yes
Cu1 O2 . 1.9339(16) yes
Cu1 O3 . 1.9629(15) yes
O1 C1 . 1.299(2) ?
N1 C7 . 1.284(3) yes
N1 C8 . 1.462(3) ?
C1 C2 . 1.415(3) ?
C1 C6 . 1.417(3) ?
Cu2 N2 . 1.9243(17) yes
Cu2 O6 . 1.9411(15) yes
Cu2 O5 . 1.9432(14) yes
Cu2 O7 . 1.9956(14) yes
Cu2 O9 . 2.3663(16) yes
N2 C19 . 1.278(3) yes
N2 C20 . 1.464(3) ?
C2 C3 . 1.370(3) ?
O3 C12 . 1.279(3) ?
C3 C4 . 1.386(3) ?
C4 C5 . 1.370(3) ?
O4 C12 . 1.231(3) ?
O5 C13 . 1.315(2) ?
C5 C6 . 1.408(3) ?
C6 C7 . 1.433(3) ?
O7 C24 . 1.272(2) ?
O8 C24 . 1.237(3) ?
C8 C12 . 1.518(3) ?
C8 C9 . 1.554(3) ?
C9 C11 . 1.511(3) ?
C9 C10 . 1.520(3) ?
C13 C18 . 1.413(3) ?
C13 C14 . 1.413(3) ?
C14 C15 . 1.378(3) ?
C15 C16 . 1.387(3) ?
C16 C17 . 1.367(3) ?
C17 C18 . 1.410(3) ?
C18 C19 . 1.433(3) ?
C20 C24 . 1.524(3) ?
C20 C21 . 1.554(3) ?
C21 C22 . 1.509(3) ?
C21 C23 . 1.523(3) ?

loop_
_geom_hbond_atom_site_label_D
_geom_hbond_atom_site_label_H
_geom_hbond_atom_site_label_A
_geom_hbond_site_symmetry_A
_geom_hbond_distance_DH
_geom_hbond_distance_HA
_geom_hbond_distance_DA
_geom_hbond_angle_DHA
_geom_hbond_publ_flag
O2 H2A O9 4_466 0.83 1.87 2.688(2) 167.4 yes
O2 H2B O8 . 0.72(3) 1.93(3) 2.645(2) 169.(4) yes
O6 H6 O3 4_666 0.72 2.07 2.784(2) 171.3 yes
O6 H10 O7 4_566 0.77(3) 2.01(3) 2.764(2) 169.(3) yes
O9 H11 O5 1_455 0.942(19) 1.802(19) 2.738(2) 172.(3) yes
O9 H12 O4 4_666 1.01(2) 1.74(2) 2.703(2) 157.(3) yes
